data_4070617
loop_
_publ_author_name
'Wu, Jing-Yun'
'Thanasekaran, P.'
'Cheng, Yi-Wei'
'Lee, Chung-Chou'
'Manimaran, B.'
'Rajendran, T.'
'Liao, Rong-Tang'
'Lee, Gene-Hsiang'
'Peng, Shie-Ming'
'Lu, Kuang-Lieh'

_publ_section_title
;
 Unprecedented Reduction of 2,2&#x2032;-Bipyrimidine in a One-Pot
 Synthesis of Neutral Rhenium(I)-Based Molecular Rectangles
;
_journal_issue 9
_journal_name_full Organometallics
_journal_page_first 2141
_journal_paper_doi 10.1021/om700873x
_journal_volume 27
_journal_year 2008
_chemical_formula_sum 'C16 H12 N4 O8 Re2'
_chemical_formula_weight 760.70
_chemical_name_systematic
; 
 ? 
;
_space_group_IT_number 56
_symmetry_cell_setting orthorhombic
_symmetry_space_group_name_Hall '-P 2ab 2ac'
_symmetry_space_group_name_H-M 'P c c n'
_atom_sites_solution_hydrogens geom
_atom_sites_solution_primary direct
_atom_sites_solution_secondary difmap
_audit_creation_method SHELXL-97
_cell_angle_alpha 90.00
_cell_angle_beta 90.00
_cell_angle_gamma 90.00
_cell_formula_units_Z 4
_cell_length_a 12.0644(4)
_cell_length_b 14.0753(4)
_cell_length_c 11.8832(4)
_cell_measurement_reflns_used 6272
_cell_measurement_temperature 295(2)
_cell_measurement_theta_max 27.50
_cell_measurement_theta_min 2.22
_cell_volume 2017.89(11)
_computing_cell_refinement 'Bruker SAINT'
_computing_data_collection 'Bruker SMART'
_computing_data_reduction 'Bruker SAINT'
_computing_molecular_graphics 'Bruker SHELXTL'
_computing_publication_material 'Bruker SHELXTL'
_computing_structure_refinement 'SHELXL-97 (Sheldrick, 1997)'
_computing_structure_solution 'SHELXS-97 (Sheldrick, 1990)'
_diffrn_ambient_temperature 295(2)
_diffrn_measured_fraction_theta_full 1.000
_diffrn_measured_fraction_theta_max 1.000
_diffrn_measurement_device_type 'CCD area detector'
_diffrn_measurement_method 'phi and omega scans'
_diffrn_radiation_monochromator graphite
_diffrn_radiation_source 'fine-focus sealed tube'
_diffrn_radiation_type MoK\a
_diffrn_radiation_wavelength 0.71073
_diffrn_reflns_av_R_equivalents 0.0412
_diffrn_reflns_av_sigmaI/netI 0.0228
_diffrn_reflns_limit_h_max 15
_diffrn_reflns_limit_h_min -15
_diffrn_reflns_limit_k_max 18
_diffrn_reflns_limit_k_min -18
_diffrn_reflns_limit_l_max 15
_diffrn_reflns_limit_l_min -14
_diffrn_reflns_number 15325
_diffrn_reflns_theta_full 27.50
_diffrn_reflns_theta_max 27.50
_diffrn_reflns_theta_min 2.22
_diffrn_standards_decay_% 0
_exptl_absorpt_coefficient_mu 12.038
_exptl_absorpt_correction_T_max 0.6032
_exptl_absorpt_correction_T_min 0.2683
_exptl_absorpt_correction_type multi-scan
_exptl_crystal_colour 'dark brown'
_exptl_crystal_density_diffrn 2.504
_exptl_crystal_density_meas ?
_exptl_crystal_density_method 'not measured'
_exptl_crystal_description plate
_exptl_crystal_F_000 1400
_exptl_crystal_size_max 0.40
_exptl_crystal_size_mid 0.25
_exptl_crystal_size_min 0.13
_refine_diff_density_max 1.054
_refine_diff_density_min -0.487
_refine_diff_density_rms 0.096
_refine_ls_extinction_coef 0.00074(6)
_refine_ls_extinction_expression Fc^*^=kFc[1+0.001xFc^2^\l^3^/sin(2\q)]^-1/4^
_refine_ls_extinction_method SHELXL
_refine_ls_goodness_of_fit_ref 1.011
_refine_ls_hydrogen_treatment mixed
_refine_ls_matrix_type full
_refine_ls_number_parameters 137
_refine_ls_number_reflns 2315
_refine_ls_number_restraints 0
_refine_ls_restrained_S_all 1.011
_refine_ls_R_factor_all 0.0336
_refine_ls_R_factor_gt 0.0206
_refine_ls_shift/su_max 0.002
_refine_ls_shift/su_mean 0.000
_refine_ls_structure_factor_coef Fsqd
_refine_ls_weighting_details 'calc w=1/[\s^2^(Fo^2^)+(0.0260P)^2^+0.0000P] where P=(Fo^2^+2Fc^2^)/3'
_refine_ls_weighting_scheme calc
_refine_ls_wR_factor_gt 0.0465
_refine_ls_wR_factor_ref 0.0491
_reflns_number_gt 1731
_reflns_number_total 2315
_reflns_threshold_expression >2sigma(I)
_cod_data_source_file om700873x-file003.cif
_cod_data_source_block ic8078
_cod_depositor_comments
;
The following automatic conversions were performed:

'_symmetry_cell_setting' value 'Orthorhombic' changed to
'orthorhombic' according to
/home/saulius/struct/CIF-dictionaries/cif_core.dic dictionary named
'cif_core.dic' version 2.4.1 from 2010-06-29.

Automatic conversion script
Id: cif_fix_values 1715 2011-07-08 13:25:40Z adriana 

The following automatic conversions were performed:

'_exptl_crystal_density_meas' value 'not_measured' was changed to '?'
- the value is perceived as not measured.

Automatic conversion script
Id: cif_fix_values 3008 2015-01-20 13:52:24Z robertas 
;
_cod_original_sg_symbol_H-M Pccn
_cod_database_code 4070617

loop_
_symmetry_equiv_pos_as_xyz
'x, y, z'
'-x+1/2, -y+1/2, z'
'-x, y+1/2, -z+1/2'
'x+1/2, -y, -z+1/2'
'-x, -y, -z'
'x-1/2, y-1/2, -z'
'x, -y-1/2, z-1/2'
'-x-1/2, y, z-1/2'

loop_
_atom_site_label
_atom_site_type_symbol
_atom_site_fract_x
_atom_site_fract_y
_atom_site_fract_z
_atom_site_U_iso_or_equiv
_atom_site_adp_type
_atom_site_occupancy
_atom_site_symmetry_multiplicity
_atom_site_calc_flag
_atom_site_refinement_flags
Re1 Re 0.931143(12) 0.113896(11) 0.809557(13) 0.03991(8) Uani 1 1 d .
N1 N 1.0728(2) 0.0800(2) 0.9119(3) 0.0403(7) Uani 1 1 d .
N2 N 1.1297(2) -0.0137(2) 1.0677(3) 0.0406(7) Uani 1 1 d .
C1 C 0.9702(3) 0.0088(4) 0.7054(4) 0.0572(12) Uani 1 1 d .
C2 C 1.0025(4) 0.2037(3) 0.7120(4) 0.0559(11) Uani 1 1 d .
C3 C 0.7922(4) 0.1312(3) 0.7311(4) 0.0472(10) Uani 1 1 d .
C4 C 0.8939(3) 0.2216(3) 0.9134(4) 0.0480(10) Uani 1 1 d .
C5 C 1.1842(3) 0.1201(3) 0.8998(4) 0.0520(11) Uani 1 1 d .
H5A H 1.1781 0.1860 0.8766 0.062 Uiso 1 1 calc R
H5B H 1.2232 0.0860 0.8410 0.062 Uiso 1 1 calc R
C6 C 1.2496(3) 0.1151(3) 1.0052(5) 0.0585(12) Uani 1 1 d .
H6A H 1.2222 0.1624 1.0575 0.070 Uiso 1 1 calc R
H6B H 1.3264 0.1300 0.9887 0.070 Uiso 1 1 calc R
C7 C 1.2439(3) 0.0199(3) 1.0590(4) 0.0514(11) Uani 1 1 d .
H7A H 1.2869 -0.0250 1.0151 0.062 Uiso 1 1 calc R
H7B H 1.2763 0.0232 1.1336 0.062 Uiso 1 1 calc R
C8 C 1.0574(3) 0.0187(3) 0.9945(3) 0.0355(8) Uani 1 1 d .
O1 O 0.9897(3) -0.0499(3) 0.6421(4) 0.0972(14) Uani 1 1 d .
O2 O 1.0466(3) 0.2580(3) 0.6551(4) 0.0911(13) Uani 1 1 d .
O3 O 0.7091(3) 0.1392(2) 0.6857(3) 0.0670(9) Uani 1 1 d .
O4 O 0.8734(3) 0.2853(2) 0.9663(3) 0.0759(10) Uani 1 1 d .

loop_
_atom_site_aniso_label
_atom_site_aniso_U_11
_atom_site_aniso_U_22
_atom_site_aniso_U_33
_atom_site_aniso_U_23
_atom_site_aniso_U_13
_atom_site_aniso_U_12
Re1 0.03874(10) 0.03850(11) 0.04248(11) 0.00440(7) -0.00028(7) 0.00166(7)
N1 0.0349(16) 0.0373(17) 0.049(2) 0.0043(15) -0.0004(15) -0.0043(13)
N2 0.0316(15) 0.0373(17) 0.053(2) 0.0067(16) -0.0019(14) -0.0020(13)
C1 0.036(2) 0.073(3) 0.062(3) -0.007(3) -0.005(2) 0.007(2)
C2 0.045(2) 0.063(3) 0.060(3) 0.014(2) 0.002(2) -0.003(2)
C3 0.053(2) 0.046(3) 0.042(2) -0.0049(18) -0.003(2) 0.0064(19)
C4 0.048(2) 0.046(3) 0.050(3) 0.003(2) -0.0028(19) 0.0012(19)
C5 0.041(2) 0.049(3) 0.066(3) 0.012(2) 0.0012(19) -0.0152(18)
C6 0.041(2) 0.058(3) 0.077(3) 0.004(3) -0.001(2) -0.014(2)
C7 0.0310(18) 0.059(3) 0.065(3) 0.007(2) -0.0054(18) -0.0060(18)
C8 0.0334(18) 0.0291(19) 0.044(2) -0.0025(17) -0.0012(16) -0.0022(15)
O1 0.072(2) 0.102(3) 0.117(4) -0.055(3) 0.007(2) 0.014(2)
O2 0.087(2) 0.095(3) 0.091(3) 0.044(2) 0.016(2) -0.010(2)
O3 0.0592(19) 0.072(2) 0.070(2) -0.0029(16) -0.0184(17) 0.0123(16)
O4 0.092(3) 0.060(2) 0.076(2) -0.0146(19) 0.001(2) 0.007(2)

loop_
_atom_type_symbol
_atom_type_description
_atom_type_scat_dispersion_real
_atom_type_scat_dispersion_imag
_atom_type_scat_source
C C 0.0033 0.0016 'International Tables Vol C Tables 4.2.6.8 and 6.1.1.4'
H H 0.0000 0.0000 'International Tables Vol C Tables 4.2.6.8 and 6.1.1.4'
N N 0.0061 0.0033 'International Tables Vol C Tables 4.2.6.8 and 6.1.1.4'
O O 0.0106 0.0060 'International Tables Vol C Tables 4.2.6.8 and 6.1.1.4'
Re Re -1.0185 7.2310 'International Tables Vol C Tables 4.2.6.8 and 6.1.1.4'

loop_
_geom_angle_atom_site_label_1
_geom_angle_atom_site_label_2
_geom_angle_atom_site_label_3
_geom_angle
_geom_angle_site_symmetry_3
C2 Re1 C3 90.83(18) .
C2 Re1 C1 90.4(2) .
C3 Re1 C1 89.92(17) .
C2 Re1 C4 88.54(19) .
C3 Re1 C4 90.43(17) .
C1 Re1 C4 178.91(19) .
C2 Re1 N1 97.52(16) .
C3 Re1 N1 171.64(15) .
C1 Re1 N1 89.95(15) .
C4 Re1 N1 89.85(15) .
C2 Re1 N2 172.53(15) 5_757
C3 Re1 N2 96.52(15) 5_757
C1 Re1 N2 90.88(17) 5_757
C4 Re1 N2 90.10(15) 5_757
N1 Re1 N2 75.12(11) 5_757
C8 N1 C5 116.9(3) .
C8 N1 Re1 117.0(2) .
C5 N1 Re1 126.0(3) .
C8 N2 C7 117.9(3) .
C8 N2 Re1 116.7(2) 5_757
C7 N2 Re1 125.5(2) 5_757
O1 C1 Re1 177.1(4) .
O2 C2 Re1 178.7(5) .
O3 C3 Re1 178.2(4) .
O4 C4 Re1 176.0(4) .
N1 C5 C6 112.8(3) .
C5 C6 C7 112.5(3) .
N2 C7 C6 111.4(3) .
N2 C8 N1 128.8(3) .
N2 C8 C8 115.9(4) 5_757
N1 C8 C8 115.3(4) 5_757

loop_
_geom_bond_atom_site_label_1
_geom_bond_atom_site_label_2
_geom_bond_distance
_geom_bond_site_symmetry_2
Re1 C2 1.919(5) .
Re1 C3 1.934(4) .
Re1 C1 1.985(5) .
Re1 C4 2.005(5) .
Re1 N1 2.150(3) .
Re1 N2 2.158(3) 5_757
N1 C8 1.321(5) .
N1 C5 1.464(4) .
N2 C8 1.313(5) .
N2 C7 1.460(4) .
N2 Re1 2.158(3) 5_757
C1 O1 1.141(5) .
C2 O2 1.150(5) .
C3 O3 1.143(5) .
C4 O4 1.123(5) .
C5 C6 1.483(6) .
C6 C7 1.486(6) .
C8 C8 1.489(6) 5_757
